data_7110415
loop_
_publ_author_name
'Soulivong, Daravong'
'Matt, Dominique'
'Ziessel, Raymond'

_publ_section_title
;
 The first transition metal cholesteryl-phosphine complexes
;
_journal_issue 4
_journal_name_full 'Chemical Communications'
_journal_page_first 393
_journal_paper_doi 10.1039/a809041f
_journal_year 1999
_chemical_formula_moiety 'C60 H106 Cl6 I2 O P2 Pt'
_chemical_formula_sum 'C60 H106 Cl6 I2 O P2 Pt'
_chemical_formula_weight 1567.08
_chemical_name_systematic ' ? '
_space_group_IT_number 18
_symmetry_cell_setting orthorhombic
_symmetry_space_group_name_Hall 'P 2 2ab'
_symmetry_space_group_name_H-M 'P 21 21 2'
_cell_angle_alpha 90
_cell_angle_beta 90
_cell_angle_gamma 90
_cell_formula_units_Z 2
_cell_length_a 29.557(1)
_cell_length_b 9.069(3)
_cell_length_c 12.422(4)
_cell_measurement_reflns_used 24
_cell_measurement_temperature 173
_cell_measurement_theta_max 20.5
_cell_measurement_theta_min 19.5
_cell_volume 3329.7(15)
_computing_cell_refinement CAD4_(Enraf-Nonius,_1994)
_computing_data_collection 'Philips/PW1100/16 software 1976'
_computing_data_reduction 'pwredu, local program'
_computing_publication_material CIFGEN_IN_OpenMoleN_(_1997)
_computing_structure_refinement LSFM_OpenMoleN_(_1997)
_computing_structure_solution Direct_methods_(SIR,_Burla_et_al.,_1989)
_diffrn_ambient_temperature 173
_diffrn_measurement_device_type Philips_PW1100
_diffrn_measurement_method \q/2\q
_diffrn_radiation_monochromator graphite
_diffrn_radiation_type Cu-K\a
_diffrn_radiation_wavelength 1.54184
_diffrn_reflns_av_R_equivalents 0
_diffrn_reflns_av_sigmaI/netI 0.333
_diffrn_reflns_limit_h_max 31
_diffrn_reflns_limit_h_min 0
_diffrn_reflns_limit_k_max 9
_diffrn_reflns_limit_k_min 0
_diffrn_reflns_limit_l_max 13
_diffrn_reflns_limit_l_min 0
_diffrn_reflns_number 2353
_diffrn_reflns_theta_max 54.01
_diffrn_reflns_theta_min 3.0
_diffrn_source xray_tube
_diffrn_standards_decay_% 0
_diffrn_standards_interval_time 60
_diffrn_standards_number 3
_exptl_absorpt_coefficient_mu 14.161
_exptl_absorpt_correction_T_max 1.0000
_exptl_absorpt_correction_T_min 0.6023
_exptl_absorpt_correction_type refdelf_(Walker_&_Stuart,_1983)
_exptl_crystal_colour yellow
_exptl_crystal_density_diffrn 1.56
_exptl_crystal_density_method none
_exptl_crystal_description prism
_exptl_crystal_F_000 1580
_exptl_crystal_size_max 0.35
_exptl_crystal_size_mid 0.30
_exptl_crystal_size_min 0.30
_refine_diff_density_max 1.037
_refine_diff_density_min -0.881
_refine_ls_abs_structure_details 'Flack H D  (1983), Acta Cryst. A39, 876-881'
_refine_ls_abs_structure_Flack 0.02(2)
_refine_ls_extinction_method none
_refine_ls_goodness_of_fit_all 1.091
_refine_ls_goodness_of_fit_ref 1.029
_refine_ls_hydrogen_treatment noref
_refine_ls_matrix_type full
_refine_ls_number_constraints 0
_refine_ls_number_parameters 313
_refine_ls_number_reflns 2143
_refine_ls_number_restraints 8
_refine_ls_R_factor_all 0.050
_refine_ls_R_factor_gt 0.046
_refine_ls_shift/esd_mean 0.000
_refine_ls_shift/su_max 0.006
_refine_ls_structure_factor_coef F
_refine_ls_weighting_details 'w = 4Fo^2^/(\s^2^(Fo^2^)+0.0025 Fo^4^)+5.0'
_refine_ls_weighting_scheme calc
_refine_ls_wR_factor_all 0.070
_refine_ls_wR_factor_ref 0.066
_reflns_number_gt 2143
_reflns_number_total 2353
_reflns_threshold_expression >3.0\s(I)
_cod_data_source_file 809041fsup1.cif
_cod_data_source_block st784A
_cod_depositor_comments
;
The following automatic conversions were performed:

'_refine_ls_weighting_scheme' value '4Fo^2^/(\s^2^(Fo^2^)+0.0025
Fo^4^)+5.0' was changed to 'calc'. New tag
'_refine_ls_weighting_details' was created. The value of the new tag
was set to 'w = 4Fo^2^/(\s^2^(Fo^2^)+0.0025 Fo^4^)+5.0'.

Automatic conversion script
Id: cif_fix_values 3143 2015-03-26 13:38:13Z robertas 
;
_cod_original_cell_volume 3329(3)
_cod_original_sg_symbol_Hall ' P 2 2ab'
_cod_database_code 7110415

loop_
_symmetry_equiv_pos_as_xyz
x,y,z
-x,-y,+z
1/2-x,1/2+y,-z
1/2+x,1/2-y,-z

loop_
_atom_site_aniso_label
_atom_site_aniso_U_11
_atom_site_aniso_U_22
_atom_site_aniso_U_33
_atom_site_aniso_U_12
_atom_site_aniso_U_13
_atom_site_aniso_U_23
_atom_site_aniso_type_symbol
PT 0.0216(3) 0.0422(4) 0.0424(3) 0.0023(3) 0.0000 0.0000 Pt
I 0.0381(5) 0.0507(5) 0.197(1) -0.0053(5) -0.0035(8) -0.0252(9) I
P1 0.032(2) 0.051(2) 0.048(2) 0.008(1) -0.002(2) -0.002(2) P
C1 0.051(8) 0.043(7) 0.11(1) 0.019(7) 0.02(1) 0.02(1) C
C2 0.056(9) 0.10(1) 0.061(9) 0.02(1) -0.021(8) -0.01(1) C
C3 0.025(6) 0.051(8) 0.046(7) 0.009(6) 0.005(6) -0.005(7) C
C4 0.042(7) 0.054(8) 0.034(6) 0.015(7) 0.009(6) 0.004(6) C
C5 0.024(6) 0.07(1) 0.058(8) 0.003(7) -0.001(6) -0.002(8) C
C6 0.025(6) 0.041(7) 0.037(6) -0.003(6) -0.004(5) -0.010(6) C
C7 0.021(6) 0.031(6) 0.059(8) 0.002(5) 0.006(6) -0.005(6) C
C8 0.046(7) 0.051(8) 0.039(7) 0.015(7) -0.002(6) -0.001(7) C
C9 0.036(7) 0.056(9) 0.064(9) -0.008(7) 0.007(7) -0.019(8) C
C10 0.023(6) 0.043(7) 0.049(7) 0.004(6) 0.007(6) 0.000(6) C
C11 0.028(6) 0.048(8) 0.047(7) -0.004(6) -0.003(6) -0.002(7) C
C12 0.026(6) 0.054(8) 0.045(7) -0.001(6) -0.008(6) -0.008(7) C
C13 0.040(7) 0.056(8) 0.028(6) 0.005(7) -0.005(6) -0.007(6) C
C14 0.029(6) 0.076(9) 0.043(7) 0.009(7) -0.002(6) 0.003(8) C
C15 0.026(6) 0.08(1) 0.041(7) 0.010(7) 0.000(6) 0.001(7) C
C16 0.015(5) 0.038(7) 0.051(7) 0.003(5) 0.002(6) -0.004(6) C
C17 0.030(6) 0.039(6) 0.037(6) 0.003(5) 0.004(6) 0.004(7) C
C18 0.034(6) 0.054(8) 0.043(7) -0.009(7) 0.008(6) -0.006(7) C
C19 0.037(7) 0.040(7) 0.041(6) -0.001(6) -0.013(6) -0.002(6) C
C20 0.031(6) 0.067(9) 0.042(7) -0.008(7) 0.005(6) -0.002(7) C
C21 0.021(6) 0.052(7) 0.058(8) -0.002(6) -0.004(6) -0.002(7) C
C22 0.039(7) 0.050(7) 0.035(6) 0.004(6) 0.002(6) -0.002(6) C
C23 0.042(8) 0.09(1) 0.054(8) -0.008(8) -0.007(7) 0.008(9) C
C24 0.027(6) 0.063(9) 0.046(7) 0.002(7) -0.003(6) -0.004(7) C
C25 0.035(6) 0.062(8) 0.045(7) -0.003(7) 0.009(6) -0.003(7) C
C26 0.027(6) 0.07(1) 0.063(8) -0.010(7) -0.011(6) 0.009(8) C
C27 0.11(1) 0.24(2) 0.12(1) -0.13(1) 0.105(7) -0.13(1) C
C28 0.16(1) 0.33(3) 0.15(1) -0.15(2) 0.12(1) -0.14(2) C
C29 0.10(1) 0.18(2) 0.09(1) -0.04(2) 0.04(1) -0.04(2) C

loop_
_atom_site_label
_atom_site_fract_x
_atom_site_fract_y
_atom_site_fract_z
_atom_site_U_iso_or_equiv
_atom_site_occupancy
_atom_site_thermal_displace_type
_atom_site_calc_flag
_atom_site_calc_attached_atom
_atom_site_type_symbol
PT 0.5000 0.5000 0.11714(5) 0.0338(3) 1.000 Uani ? ? Pt
I 0.44823(3) 0.2705(1) 0.1130(2) 0.0725(7) 1.000 Uani ? ? I
P1 0.4341(1) 0.6413(4) 0.1152(3) 0.043(2) 1.000 Uani ? ? P
C1 0.4415(5) 0.841(2) 0.115(2) 0.062(9) 1.000 Uani ? ? C
C2 0.3993(5) 0.607(2) -0.003(1) 0.07(1) 1.000 Uani ? ? C
C3 0.3962(4) 0.603(2) 0.232(1) 0.039(7) 1.000 Uani ? ? C
C4 0.4218(4) 0.603(2) 0.336(1) 0.042(7) 1.000 Uani ? ? C
C5 0.3902(4) 0.563(2) 0.430(1) 0.046(8) 1.000 Uani ? ? C
C6 0.3505(4) 0.674(1) 0.442(1) 0.034(6) 1.000 Uani ? ? C
C7 0.3263(4) 0.682(1) 0.335(1) 0.034(6) 1.000 Uani ? ? C
C8 0.3562(4) 0.712(2) 0.237(1) 0.045(7) 1.000 Uani ? ? C
C9 0.3693(4) 0.824(2) 0.476(1) 0.051(8) 1.000 Uani ? ? C
C10 0.3177(4) 0.609(1) 0.530(1) 0.036(7) 1.000 Uani ? ? C
C11 0.2723(4) 0.687(2) 0.526(1) 0.040(7) 1.000 Uani ? ? C
C12 0.2497(4) 0.660(2) 0.418(1) 0.040(7) 1.000 Uani ? ? C
C13 0.2815(4) 0.677(2) 0.3264(9) 0.039(7) 1.000 Uani ? ? C
C14 0.3378(4) 0.611(2) 0.646(1) 0.045(8) 1.000 Uani ? ? C
C15 0.3047(4) 0.559(2) 0.732(1) 0.045(8) 1.000 Uani ? ? C
C16 0.2616(4) 0.651(1) 0.731(1) 0.030(6) 1.000 Uani ? ? C
C17 0.2416(4) 0.632(1) 0.619(1) 0.035(6) 1.000 Uani ? ? C
C18 0.2711(4) 0.808(2) 0.760(1) 0.043(7) 1.000 Uani ? ? C
C19 0.2216(4) 0.592(1) 0.799(1) 0.039(7) 1.000 Uani ? ? C
C20 0.1790(4) 0.654(2) 0.744(1) 0.044(7) 1.000 Uani ? ? C
C21 0.1936(4) 0.697(2) 0.631(1) 0.040(7) 1.000 Uani ? ? C
C22 0.2207(4) 0.622(2) 0.922(1) 0.041(7) 1.000 Uani ? ? C
C23 0.2638(5) 0.571(2) 0.978(1) 0.059(9) 1.000 Uani ? ? C
C24 0.1789(4) 0.553(2) 0.973(1) 0.043(7) 1.000 Uani ? ? C
C25 0.1666(4) 0.611(2) 1.086(1) 0.046(7) 1.000 Uani ? ? C
C26 0.1234(4) 0.542(2) 1.131(1) 0.050(8) 1.000 Uani ? ? C
C27 0.1065(6) 0.595(3) 1.234(1) 0.15(1) 1.000 Uani ? ? C
C28 0.1217(8) 0.699(4) 1.301(2) 0.20(2) 1.000 Uani ? ? C
C29 0.0647(7) 0.507(4) 1.268(2) 0.12(2) 1.000 Uani ? ? C
C30 0.0000 1.0000 -0.808(2) 0.092(8) 1.000 Uiso ? ? C
CL1 -0.0462(6) 0.950(3) -0.730(2) 0.273(9) 0.750 Uiso ? ? Cl
CL2 -0.010(1) 1.160(4) -0.839(3) 0.50(2) 0.750 Uiso ? ? Cl
C31 0.523(1) 0.817(5) -0.600(3) 0.08(1) 0.500 Uiso ? ? C
CL3 1.0000 0.5000 -0.4014(8) 0.143(3) 1.000 Uiso ? ? Cl
CL4 0.5787(4) 0.841(1) -0.595(1) 0.102(3) 0.500 Uiso ? ? Cl
CL5 0.0032(4) 0.779(1) -0.5214(7) 0.094(3) 0.500 Uiso ? ? Cl
OW -0.001(1) 1.150(3) -0.594(2) 0.091(7) 0.500 Uiso ? ? O
H1 0.4607 0.8682 0.0568 0.0879 1.000 Uiso calc C1 H
H2 0.4130 0.8873 0.1066 0.0879 1.000 Uiso calc C1 H
H3 0.4548 0.8709 0.1809 0.0879 1.000 Uiso calc C1 H
H4 0.4166 0.6247 -0.0663 0.0951 1.000 Uiso calc C2 H
H5 0.3891 0.5078 -0.0026 0.0951 1.000 Uiso calc C2 H
H6 0.3739 0.6715 -0.0023 0.0951 1.000 Uiso calc C2 H
H7 0.3841 0.5074 0.2207 0.0531 1.000 Uiso calc C3 H
H8 0.4342 0.6984 0.3478 0.0562 1.000 Uiso calc C4 H
H9 0.4456 0.5328 0.3319 0.0562 1.000 Uiso calc C4 H
H10 0.4073 0.5627 0.4951 0.0670 1.000 Uiso calc C5 H
H11 0.3780 0.4674 0.4181 0.0670 1.000 Uiso calc C5 H
H12 0.3385 0.7014 0.1736 0.0591 1.000 Uiso calc C8 H
H13 0.3677 0.8094 0.2411 0.0591 1.000 Uiso calc C8 H
H14 0.3889 0.8599 0.4214 0.0676 1.000 Uiso calc C9 H
H15 0.3450 0.8911 0.4859 0.0676 1.000 Uiso calc C9 H
H16 0.3856 0.8138 0.5414 0.0676 1.000 Uiso calc C9 H
H17 0.3135 0.5075 0.5124 0.0498 1.000 Uiso calc C10 H
H18 0.2770 0.7896 0.5340 0.0530 1.000 Uiso calc C11 H
H19 0.2259 0.7298 0.4093 0.0542 1.000 Uiso calc C12 H
H20 0.2376 0.5634 0.4169 0.0542 1.000 Uiso calc C12 H
H21 0.2689 0.6833 0.2562 0.0535 1.000 Uiso calc C13 H
H22 0.3468 0.7091 0.6620 0.0638 1.000 Uiso calc C14 H
H23 0.3636 0.5484 0.6472 0.0638 1.000 Uiso calc C14 H
H24 0.3187 0.5683 0.8008 0.0649 1.000 Uiso calc C15 H
H25 0.2973 0.4588 0.7196 0.0649 1.000 Uiso calc C15 H
H26 0.2396 0.5331 0.5948 0.0458 1.000 Uiso calc C17 H
H27 0.2835 0.8120 0.8305 0.0566 1.000 Uiso calc C18 H
H28 0.2921 0.8483 0.7102 0.0566 1.000 Uiso calc C18 H
H29 0.2438 0.8627 0.7578 0.0566 1.000 Uiso calc C18 H
H30 0.2241 0.4871 0.8001 0.0511 1.000 Uiso calc C19 H
H31 0.1681 0.7375 0.7816 0.0605 1.000 Uiso calc C20 H
H32 0.1560 0.5809 0.7406 0.0605 1.000 Uiso calc C20 H
H33 0.1737 0.6562 0.5790 0.0569 1.000 Uiso calc C21 H
H34 0.1942 0.8013 0.6238 0.0569 1.000 Uiso calc C21 H
H35 0.2192 0.7253 0.9320 0.0536 1.000 Uiso calc C22 H
H36 0.2891 0.6162 0.9441 0.0806 1.000 Uiso calc C23 H
H37 0.2628 0.5994 1.0515 0.0806 1.000 Uiso calc C23 H
H38 0.2663 0.4672 0.9726 0.0806 1.000 Uiso calc C23 H
H39 0.1838 0.4497 0.9785 0.0590 1.000 Uiso calc C24 H
H40 0.1539 0.5712 0.9268 0.0590 1.000 Uiso calc C24 H
H41 0.1625 0.7150 1.0822 0.0612 1.000 Uiso calc C25 H
H42 0.1909 0.5899 1.1340 0.0612 1.000 Uiso calc C25 H
H43 0.1288 0.4392 1.1390 0.0706 1.000 Uiso calc C26 H
H44 0.1001 0.5571 1.0797 0.0706 1.000 Uiso calc C26 H
H45 0.1278 0.6728 1.2260 0.2040 1.000 Uiso calc C27 H
H46 0.1022 0.7057 1.3613 0.2787 1.000 Uiso calc C28 H
H47 0.1514 0.6753 1.3236 0.2787 1.000 Uiso calc C28 H
H48 0.1221 0.7916 1.2642 0.2787 1.000 Uiso calc C28 H
H49 0.0541 0.5427 1.3352 0.1645 1.000 Uiso calc C29 H
H50 0.0417 0.5175 1.2152 0.1645 1.000 Uiso calc C29 H
H51 0.0725 0.4056 1.2748 0.1645 1.000 Uiso calc C29 H

loop_
_atom_type_symbol
_atom_type_scat_dispersion_real
_atom_type_scat_dispersion_imag
_atom_type_scat_source
C 0.017 0.009 International_Tables_Vol_IV_Table_2.3.1
H 0.000 0.000 International_Tables_Vol_IV_Table_2.3.1
Cl 0.348 0.702 International_Tables_Vol_IV_Table_2.3.1
I -0.579 6.835 International_Tables_Vol_IV_Table_2.3.1
O 0.047 0.032 International_Tables_Vol_IV_Table_2.3.1
P 0.283 0.434 International_Tables_Vol_IV_Table_2.3.1
Pt -5.233 6.925 International_Tables_Vol_IV_Table_2.3.1

loop_
_geom_angle_atom_site_label_1
_geom_angle_atom_site_label_2
_geom_angle_atom_site_label_3
_geom_angle
_geom_angle_site_symmetry_2
_geom_angle_site_symmetry_3
I PT I 177.7(1) . 2_665
I PT P1 87.0(1) . .
I PT P1 93.0(1) . 2_665
I PT P1 93.0(1) 2_665 .
I PT P1 87.0(1) 2_665 2_665
P1 PT P1 178.8(2) . 2_665
C1 P1 C2 103(1) . .
C1 P1 C3 105.0(8) . .
C2 P1 C3 104.8(7) . .
P1 C3 C4 111.6(9) . .
P1 C3 C8 112(1) . .
C4 C3 C8 110(1) . .
C3 C4 C5 110(1) . .
C4 C5 C6 112(1) . .
C5 C6 C7 107(1) . .
C5 C6 C9 109(1) . .
C5 C6 C10 106(1) . .
C7 C6 C9 111(1) . .
C7 C6 C10 109(1) . .
C9 C6 C10 111(1) . .
C6 C7 C8 115(1) . .
C6 C7 C13 122(1) . .
C8 C7 C13 121(1) . .
C3 C8 C7 111(1) . .
C6 C10 C11 110(1) . .
C6 C10 C14 113(1) . .
C11 C10 C14 111(1) . .
C10 C11 C12 110(1) . .
C10 C11 C17 110(1) . .
C12 C11 C17 110(1) . .
C11 C12 C13 112(1) . .
C7 C13 C12 124(1) . .
C10 C14 C15 113(1) . .
C14 C15 C16 111(1) . .
C15 C16 C17 106(1) . .
C15 C16 C18 111(1) . .
C15 C16 C19 116(1) . .
C17 C16 C18 113(1) . .
C17 C16 C19 99.5(9) . .
C18 C16 C19 109(1) . .
C11 C17 C16 114(1) . .
C11 C17 C21 119(1) . .
C16 C17 C21 102(1) . .
C16 C19 C20 104(1) . .
C16 C19 C22 119(1) . .
C20 C19 C22 111(1) . .
C19 C20 C21 105(1) . .
C17 C21 C20 104(1) . .
C19 C22 C23 112(1) . .
C19 C22 C24 110(1) . .
C23 C22 C24 111(1) . .
C22 C24 C25 115(1) . .
C24 C25 C26 112(1) . .
C25 C26 C27 118(1) . .
C26 C27 C28 131(1) . .
C26 C27 C29 110(1) . .
C28 C27 C29 117(1) . .
CL1 C30 CL2 103(1) . .
CL3 C31 CL4 105(2) 3_654 .
CL3 C31 CL5 107(2) 3_654 4_564
CL4 C31 CL5 110(2) . 4_564
C31 CL3 C31 178(2) 3_644 4_564

loop_
_geom_bond_atom_site_label_1
_geom_bond_atom_site_label_2
_geom_bond_distance
_geom_bond_site_symmetry_2
PT I 2.584(1) .
PT I 2.584(1) 2_665
PT P1 2.332(3) .
PT P1 2.332(3) 2_665
P1 C1 1.82(2) .
P1 C2 1.82(2) .
P1 C3 1.86(1) .
C3 C4 1.50(2) .
C3 C8 1.54(2) .
C4 C5 1.54(2) .
C5 C6 1.55(2) .
C6 C7 1.51(2) .
C6 C9 1.53(2) .
C6 C10 1.57(2) .
C7 C8 1.53(2) .
C7 C13 1.33(2) .
C10 C11 1.52(2) .
C10 C14 1.56(2) .
C11 C12 1.52(2) .
C11 C17 1.55(2) .
C12 C13 1.48(2) .
C14 C15 1.53(2) .
C15 C16 1.52(2) .
C16 C17 1.52(2) .
C16 C18 1.50(2) .
C16 C19 1.55(2) .
C17 C21 1.54(2) .
C19 C20 1.54(2) .
C19 C22 1.55(2) .
C20 C21 1.51(2) .
C22 C23 1.52(2) .
C22 C24 1.52(2) .
C24 C25 1.55(2) .
C25 C26 1.53(2) .
C26 C27 1.45(2) .
C27 C28 1.34(4) .
C27 C29 1.53(3) .
C30 CL1 1.73(3) .
C30 CL2 1.54(4) .
C31 CL3 1.79(4) 3_654
C31 CL3 1.79(4) 4_464
C31 CL4 1.65(4) .
C31 CL5 1.84(4) 4_564
